data_4107267
loop_
_publ_author_name
'Vinayak Vishnu Pagar'
'Appaso Mahadev Jadhav'
'Rai-Shung Liu'

_publ_section_title
;
 Gold-Catalyzed Formal [3 + 3] and [4 + 2] Cycloaddition Reactions of
 Nitrosobenzenes with Alkenylgold Carbenoids
;
_journal_name_full 'Journal of the American Chemical Society'
_journal_page_first 20728
_journal_page_last 20731
_journal_paper_doi 10.1021/ja209980d
_journal_volume 133
_journal_year 2011
_chemical_formula_sum 'C24 H22 N2 O3'
_chemical_formula_weight 386.44
_chemical_name_systematic
; 
 ? 
;
_space_group_IT_number 15
_symmetry_cell_setting monoclinic
_symmetry_space_group_name_Hall '-C 2yc'
_symmetry_space_group_name_H-M 'C 1 2/c 1'
_atom_sites_solution_hydrogens geom
_atom_sites_solution_primary direct
_atom_sites_solution_secondary difmap
_audit_creation_method SHELXL-97
_cell_angle_alpha 90.00
_cell_angle_beta 99.2420(10)
_cell_angle_gamma 90.00
_cell_formula_units_Z 8
_cell_length_a 18.1039(10)
_cell_length_b 10.4762(6)
_cell_length_c 22.3799(12)
_cell_measurement_reflns_used 3347
_cell_measurement_temperature 296(2)
_cell_measurement_theta_max 25.6799
_cell_measurement_theta_min 2.2535
_cell_volume 4189.5(4)
_computing_cell_refinement 'SAINT V7.34A (Bruker AXS, 2006)'
_computing_data_collection 'APEX2 (Bruker AXS, 2010)'
_computing_data_reduction 'SAINT V7.34A (Bruker AXS, 2006)'
_computing_molecular_graphics 'SHELXTL (Sheldrick, 2008)'
_computing_publication_material SHELXTL
_computing_structure_refinement 'SHELXL-97 (Sheldrick, 2008)'
_computing_structure_solution 'SHELXS-97 (Sheldrick, 2008)'
_diffrn_ambient_temperature 296(2)
_diffrn_detector_area_resol_mean 8.3666
_diffrn_measured_fraction_theta_full 0.997
_diffrn_measured_fraction_theta_max 0.997
_diffrn_measurement_device_type 'Bruker APEX-II CCD'
_diffrn_measurement_method '\f and \w scans'
_diffrn_radiation_monochromator graphite
_diffrn_radiation_source 'fine-focus sealed tube'
_diffrn_radiation_type MoK\a
_diffrn_radiation_wavelength 0.71073
_diffrn_reflns_av_R_equivalents 0.0226
_diffrn_reflns_av_sigmaI/netI 0.0235
_diffrn_reflns_limit_h_max 22
_diffrn_reflns_limit_h_min -22
_diffrn_reflns_limit_k_max 13
_diffrn_reflns_limit_k_min -9
_diffrn_reflns_limit_l_max 27
_diffrn_reflns_limit_l_min -27
_diffrn_reflns_number 13237
_diffrn_reflns_theta_full 26.42
_diffrn_reflns_theta_max 26.42
_diffrn_reflns_theta_min 1.84
_exptl_absorpt_coefficient_mu 0.081
_exptl_absorpt_correction_T_max 0.9486
_exptl_absorpt_correction_T_min 0.8235
_exptl_absorpt_correction_type multi-scan
_exptl_absorpt_process_details 'SADABS V2008/1 (Bruker AXS)'
_exptl_crystal_colour Colorless
_exptl_crystal_density_diffrn 1.225
_exptl_crystal_description Lump
_exptl_crystal_F_000 1632
_exptl_crystal_size_max 0.27
_exptl_crystal_size_mid 0.25
_exptl_crystal_size_min 0.20
_refine_diff_density_max 0.219
_refine_diff_density_min -0.189
_refine_diff_density_rms 0.030
_refine_ls_extinction_coef 0.0012(2)
_refine_ls_extinction_expression Fc^*^=kFc[1+0.001xFc^2^\l^3^/sin(2\q)]^-1/4^
_refine_ls_extinction_method SHELXL
_refine_ls_goodness_of_fit_ref 1.041
_refine_ls_hydrogen_treatment constr
_refine_ls_matrix_type full
_refine_ls_number_parameters 264
_refine_ls_number_reflns 4287
_refine_ls_number_restraints 0
_refine_ls_restrained_S_all 1.041
_refine_ls_R_factor_all 0.0657
_refine_ls_R_factor_gt 0.0467
_refine_ls_shift/su_max 0.001
_refine_ls_shift/su_mean 0.000
_refine_ls_structure_factor_coef Fsqd
_refine_ls_weighting_details 'calc w=1/[\s^2^(Fo^2^)+(0.0530P)^2^+1.4653P] where P=(Fo^2^+2Fc^2^)/3'
_refine_ls_weighting_scheme calc
_refine_ls_wR_factor_gt 0.1149
_refine_ls_wR_factor_ref 0.1300
_reflns_number_gt 3161
_reflns_number_total 4287
_reflns_threshold_expression >2sigma(I)
_cod_data_source_file ja209980d_si_002.cif
_cod_data_source_block 110650m
_cod_database_code 4107267

loop_
_symmetry_equiv_pos_as_xyz
'x, y, z'
'-x, y, -z+1/2'
'x+1/2, y+1/2, z'
'-x+1/2, y+1/2, -z+1/2'
'-x, -y, -z'
'x, -y, z-1/2'
'-x+1/2, -y+1/2, -z'
'x+1/2, -y+1/2, z-1/2'

loop_
_atom_site_label
_atom_site_type_symbol
_atom_site_fract_x
_atom_site_fract_y
_atom_site_fract_z
_atom_site_U_iso_or_equiv
_atom_site_adp_type
_atom_site_occupancy
_atom_site_symmetry_multiplicity
_atom_site_calc_flag
_atom_site_refinement_flags
O1 O 0.20524(6) 0.63712(10) 0.07251(5) 0.0572(3) Uani 1 1 d .
O2 O 0.29367(8) 0.32163(12) -0.03987(6) 0.0747(4) Uani 1 1 d .
N1 N 0.13646(8) 0.58062(12) 0.04095(6) 0.0537(4) Uani 1 1 d .
O3 O 0.32650(6) 0.52709(11) -0.03131(5) 0.0616(3) Uani 1 1 d .
C1 C -0.03367(13) 0.6652(2) 0.14159(12) 0.0912(7) Uani 1 1 d .
H1 H -0.0709 0.6841 0.1644 0.109 Uiso 1 1 calc R
C2 C -0.04723(12) 0.6777(2) 0.08027(12) 0.0881(7) Uani 1 1 d .
H2 H -0.0944 0.7031 0.0612 0.106 Uiso 1 1 calc R
C3 C 0.00866(11) 0.65294(19) 0.04577(10) 0.0728(5) Uani 1 1 d .
H3 H -0.0009 0.6630 0.0040 0.087 Uiso 1 1 calc R
C4 C 0.07857(9) 0.61331(15) 0.07397(8) 0.0560(4) Uani 1 1 d .
C5 C 0.26639(9) 0.56195(15) 0.05789(7) 0.0536(4) Uani 1 1 d .
H5 H 0.3126 0.6086 0.0728 0.064 Uiso 1 1 calc R
C6 C 0.25929(10) 0.55576(15) -0.00983(8) 0.0550(4) Uani 1 1 d .
C7 C 0.33597(10) 0.40506(16) -0.04838(7) 0.0550(4) Uani 1 1 d .
C8 C 0.40152(9) 0.38858(16) -0.07963(7) 0.0555(4) Uani 1 1 d .
C9 C 0.41179(10) 0.27011(19) -0.10455(9) 0.0682(5) Uani 1 1 d .
H9 H 0.3802 0.2027 -0.0988 0.082 Uiso 1 1 calc R
C10 C 0.46852(12) 0.2522(2) -0.13768(11) 0.0847(6) Uani 1 1 d .
H10 H 0.4751 0.1727 -0.1546 0.102 Uiso 1 1 calc R
C11 C 0.51551(12) 0.3509(2) -0.14581(12) 0.0910(7) Uani 1 1 d .
H11 H 0.5535 0.3383 -0.1686 0.109 Uiso 1 1 calc R
N2 N 0.27315(8) 0.43969(13) 0.08511(6) 0.0571(4) Uani 1 1 d .
H2A H 0.2669 0.3733 0.0623 0.068 Uiso 1 1 calc R
C13 C 0.28951(9) 0.42295(16) 0.14764(7) 0.0535(4) Uani 1 1 d .
C14 C 0.28901(10) 0.30050(18) 0.17129(8) 0.0639(5) Uani 1 1 d .
H14 H 0.2761 0.2319 0.1453 0.077 Uiso 1 1 calc R
C15 C 0.30724(12) 0.2788(2) 0.23250(10) 0.0811(6) Uani 1 1 d .
H15 H 0.3059 0.1962 0.2474 0.097 Uiso 1 1 calc R
C16 C 0.32742(13) 0.3782(3) 0.27178(10) 0.0853(6) Uani 1 1 d .
H16 H 0.3412 0.3629 0.3130 0.102 Uiso 1 1 calc R
C17 C 0.32707(12) 0.4992(3) 0.24971(9) 0.0841(6) Uani 1 1 d .
H17 H 0.3403 0.5667 0.2762 0.101 Uiso 1 1 calc R
C18 C 0.30722(11) 0.5236(2) 0.18789(8) 0.0697(5) Uani 1 1 d .
H18 H 0.3058 0.6071 0.1737 0.084 Uiso 1 1 calc R
C19 C 0.50684(12) 0.4678(2) -0.12059(12) 0.0920(7) Uani 1 1 d .
H19 H 0.5394 0.5341 -0.1257 0.110 Uiso 1 1 calc R
C20 C 0.44944(10) 0.4877(2) -0.08734(9) 0.0721(5) Uani 1 1 d .
H20 H 0.4433 0.5672 -0.0703 0.086 Uiso 1 1 calc R
C21 C 0.19824(10) 0.58676(15) -0.04715(8) 0.0573(4) Uani 1 1 d .
C22 C 0.19209(12) 0.59004(19) -0.11481(8) 0.0732(5) Uani 1 1 d .
H22A H 0.2413 0.5912 -0.1256 0.110 Uiso 1 1 calc R
H22B H 0.1653 0.6653 -0.1302 0.110 Uiso 1 1 calc R
H22C H 0.1657 0.5157 -0.1318 0.110 Uiso 1 1 calc R
C23 C 0.12923(10) 0.62156(17) -0.02156(8) 0.0591(4) Uani 1 1 d .
H23A H 0.1218 0.7132 -0.0239 0.071 Uiso 1 1 calc R
H23B H 0.0859 0.5810 -0.0452 0.071 Uiso 1 1 calc R
C12 C 0.09125(11) 0.5980(2) 0.13606(9) 0.0724(5) Uani 1 1 d .
H12 H 0.1376 0.5697 0.1555 0.087 Uiso 1 1 calc R
C25 C 0.03534(13) 0.6247(3) 0.16933(11) 0.0916(7) Uani 1 1 d .
H25 H 0.0446 0.6150 0.2112 0.110 Uiso 1 1 calc R

loop_
_atom_site_aniso_label
_atom_site_aniso_U_11
_atom_site_aniso_U_22
_atom_site_aniso_U_33
_atom_site_aniso_U_23
_atom_site_aniso_U_13
_atom_site_aniso_U_12
O1 0.0600(7) 0.0515(6) 0.0620(7) -0.0111(5) 0.0160(6) -0.0110(5)
O2 0.0929(9) 0.0567(7) 0.0838(9) -0.0118(6) 0.0425(8) -0.0231(7)
N1 0.0568(8) 0.0531(8) 0.0536(8) -0.0049(6) 0.0160(6) -0.0103(6)
O3 0.0664(7) 0.0535(7) 0.0713(8) -0.0060(6) 0.0307(6) -0.0120(5)
C1 0.0740(14) 0.1002(17) 0.1091(19) -0.0277(14) 0.0444(14) -0.0084(12)
C2 0.0641(12) 0.0889(16) 0.115(2) -0.0051(14) 0.0252(13) 0.0054(11)
C3 0.0671(12) 0.0741(13) 0.0791(13) 0.0021(10) 0.0179(10) -0.0008(10)
C4 0.0604(10) 0.0463(9) 0.0649(11) -0.0084(8) 0.0208(8) -0.0094(7)
C5 0.0540(9) 0.0516(9) 0.0579(10) -0.0050(7) 0.0171(8) -0.0101(7)
C6 0.0638(10) 0.0466(9) 0.0593(10) -0.0020(7) 0.0241(9) -0.0106(7)
C7 0.0667(10) 0.0524(9) 0.0472(9) -0.0023(7) 0.0133(8) -0.0093(8)
C8 0.0562(9) 0.0587(10) 0.0521(9) 0.0024(8) 0.0097(8) -0.0016(8)
C9 0.0659(11) 0.0662(11) 0.0743(12) -0.0029(9) 0.0169(10) 0.0001(9)
C10 0.0756(13) 0.0833(15) 0.0989(16) -0.0146(12) 0.0254(12) 0.0103(11)
C11 0.0678(13) 0.1009(18) 0.1121(19) -0.0026(14) 0.0385(13) 0.0095(12)
N2 0.0700(9) 0.0515(8) 0.0514(8) -0.0046(6) 0.0149(7) -0.0065(7)
C13 0.0446(8) 0.0646(11) 0.0538(9) -0.0036(8) 0.0150(7) -0.0023(7)
C14 0.0637(11) 0.0652(11) 0.0631(11) 0.0039(9) 0.0115(9) 0.0007(8)
C15 0.0796(14) 0.0929(16) 0.0710(13) 0.0183(12) 0.0133(11) 0.0064(12)
C16 0.0864(15) 0.1144(19) 0.0554(11) 0.0058(13) 0.0126(11) 0.0122(14)
C17 0.0862(15) 0.1048(18) 0.0611(12) -0.0187(12) 0.0111(11) 0.0004(13)
C18 0.0755(12) 0.0729(12) 0.0618(11) -0.0078(9) 0.0147(9) -0.0055(10)
C19 0.0694(13) 0.0872(16) 0.128(2) 0.0063(14) 0.0418(14) -0.0084(11)
C20 0.0649(11) 0.0666(12) 0.0887(14) 0.0008(10) 0.0246(10) -0.0057(9)
C21 0.0724(11) 0.0486(9) 0.0541(10) 0.0008(7) 0.0201(9) -0.0105(8)
C22 0.0914(14) 0.0738(12) 0.0577(11) 0.0026(9) 0.0219(10) -0.0051(10)
C23 0.0663(10) 0.0562(10) 0.0560(10) 0.0008(8) 0.0138(8) -0.0060(8)
C12 0.0631(11) 0.0944(14) 0.0630(11) -0.0112(10) 0.0202(9) -0.0057(10)
C25 0.0828(15) 0.1230(19) 0.0763(14) -0.0252(13) 0.0349(12) -0.0131(14)

loop_
_atom_type_symbol
_atom_type_description
_atom_type_scat_dispersion_real
_atom_type_scat_dispersion_imag
_atom_type_scat_source
C C 0.0033 0.0016 'International Tables Vol C Tables 4.2.6.8 and 6.1.1.4'
H H 0.0000 0.0000 'International Tables Vol C Tables 4.2.6.8 and 6.1.1.4'
N N 0.0061 0.0033 'International Tables Vol C Tables 4.2.6.8 and 6.1.1.4'
O O 0.0106 0.0060 'International Tables Vol C Tables 4.2.6.8 and 6.1.1.4'

loop_
_geom_angle_atom_site_label_1
_geom_angle_atom_site_label_2
_geom_angle_atom_site_label_3
_geom_angle
C5 O1 N1 107.26(11)
C4 N1 C23 118.16(14)
C4 N1 O1 107.18(11)
C23 N1 O1 106.60(11)
C7 O3 C6 116.91(12)
C2 C1 C25 119.34(19)
C2 C1 H1 120.3
C25 C1 H1 120.3
C1 C2 C3 120.8(2)
C1 C2 H2 119.6
C3 C2 H2 119.6
C4 C3 C2 119.7(2)
C4 C3 H3 120.1
C2 C3 H3 120.1
C12 C4 C3 119.05(16)
C12 C4 N1 118.63(16)
C3 C4 N1 122.22(16)
N2 C5 O1 114.45(12)
N2 C5 C6 112.52(13)
O1 C5 C6 108.00(14)
N2 C5 H5 107.2
O1 C5 H5 107.2
C6 C5 H5 107.2
C21 C6 O3 121.28(15)
C21 C6 C5 123.89(15)
O3 C6 C5 114.48(15)
O2 C7 O3 122.12(15)
O2 C7 C8 124.85(16)
O3 C7 C8 113.00(14)
C20 C8 C9 119.70(16)
C20 C8 C7 122.56(16)
C9 C8 C7 117.64(15)
C10 C9 C8 120.03(19)
C10 C9 H9 120.0
C8 C9 H9 120.0
C11 C10 C9 120.2(2)
C11 C10 H10 119.9
C9 C10 H10 119.9
C19 C11 C10 120.42(19)
C19 C11 H11 119.8
C10 C11 H11 119.8
C13 N2 C5 122.39(14)
C13 N2 H2A 118.8
C5 N2 H2A 118.8
C14 C13 C18 117.94(17)
C14 C13 N2 119.05(15)
C18 C13 N2 123.00(16)
C15 C14 C13 121.13(19)
C15 C14 H14 119.4
C13 C14 H14 119.4
C16 C15 C14 120.6(2)
C16 C15 H15 119.7
C14 C15 H15 119.7
C17 C16 C15 119.2(2)
C17 C16 H16 120.4
C15 C16 H16 120.4
C16 C17 C18 121.1(2)
C16 C17 H17 119.5
C18 C17 H17 119.5
C13 C18 C17 119.9(2)
C13 C18 H18 120.0
C17 C18 H18 120.0
C11 C19 C20 120.0(2)
C11 C19 H19 120.0
C20 C19 H19 120.0
C8 C20 C19 119.6(2)
C8 C20 H20 120.2
C19 C20 H20 120.2
C6 C21 C23 118.95(15)
C6 C21 C22 124.43(16)
C23 C21 C22 116.62(17)
C21 C22 H22A 109.5
C21 C22 H22B 109.5
H22A C22 H22B 109.5
C21 C22 H22C 109.5
H22A C22 H22C 109.5
H22B C22 H22C 109.5
N1 C23 C21 110.18(14)
N1 C23 H23A 109.6
C21 C23 H23A 109.6
N1 C23 H23B 109.6
C21 C23 H23B 109.6
H23A C23 H23B 108.1
C25 C12 C4 120.2(2)
C25 C12 H12 119.9
C4 C12 H12 119.9
C1 C25 C12 120.9(2)
C1 C25 H25 119.5
C12 C25 H25 119.5

loop_
_geom_bond_atom_site_label_1
_geom_bond_atom_site_label_2
_geom_bond_distance
O1 C5 1.4385(19)
O1 N1 1.4551(17)
O2 C7 1.1972(19)
N1 C4 1.418(2)
N1 C23 1.449(2)
O3 C7 1.353(2)
O3 C6 1.4107(19)
C1 C2 1.361(3)
C1 C25 1.370(3)
C1 H1 0.9300
C2 C3 1.392(3)
C2 H2 0.9300
C3 C4 1.384(3)
C3 H3 0.9300
C4 C12 1.381(3)
C5 N2 1.415(2)
C5 C6 1.502(2)
C5 H5 0.9800
C6 C21 1.314(3)
C7 C8 1.481(2)
C8 C20 1.381(2)
C8 C9 1.385(3)
C9 C10 1.373(3)
C9 H9 0.9300
C10 C11 1.370(3)
C10 H10 0.9300
C11 C19 1.369(3)
C11 H11 0.9300
N2 C13 1.394(2)
N2 H2A 0.8600
C13 C14 1.388(2)
C13 C18 1.390(2)
C14 C15 1.375(3)
C14 H14 0.9300
C15 C16 1.373(3)
C15 H15 0.9300
C16 C17 1.360(3)
C16 H16 0.9300
C17 C18 1.396(3)
C17 H17 0.9300
C18 H18 0.9300
C19 C20 1.387(3)
C19 H19 0.9300
C20 H20 0.9300
C21 C23 1.501(2)
C21 C22 1.501(2)
C22 H22A 0.9600
C22 H22B 0.9600
C22 H22C 0.9600
C23 H23A 0.9700
C23 H23B 0.9700
C12 C25 1.378(3)
C12 H12 0.9300
C25 H25 0.9300
